data_7229383
loop_
_publ_author_name
'Chen, Ran'
'Cheng, Zhongbin'
'Huang, Jian'
'Liu, Dong'
'Wu, Chongming'
'Guo, Peng'
'Lin, Wenhan'

_publ_section_title
;
 Versicotides D--F, new cyclopeptides with lipid-lowering activities
;
_journal_issue 78
_journal_name_full 'RSC Adv.'
_journal_page_first 49235
_journal_paper_doi 10.1039/C7RA07940K
_journal_volume 7
_journal_year 2017
_chemical_absolute_configuration ad
_chemical_formula_moiety 'C25 H29 N5 O5, C H4 O'
_chemical_formula_sum 'C26 H33 N5 O6'
_chemical_formula_weight 511.57
_chemical_name_systematic LZD-14-1-4
_space_group_crystal_system monoclinic
_space_group_IT_number 4
_space_group_name_Hall 'P 2yb'
_space_group_name_H-M_alt 'P 1 21 1'
_symmetry_space_group_name_Hall 'P 2yb'
_symmetry_space_group_name_H-M 'P 1 21 1'
_atom_sites_solution_hydrogens mixed
_atom_sites_solution_primary direct
_audit_creation_date 2016-11-14
_audit_creation_method
;
Olex2 1.2
(compiled 2016.09.09 svn.r3337 for OlexSys, GUI svn.r5227)
;
_audit_update_record
;
2016-12-05 deposited with the CCDC.
2017-10-16 downloaded from the CCDC.
;
_cell_angle_alpha 90
_cell_angle_beta 92.8934(9)
_cell_angle_gamma 90
_cell_formula_units_Z 2
_cell_length_a 9.91935(9)
_cell_length_b 8.16154(7)
_cell_length_c 15.73111(16)
_cell_measurement_reflns_used 24089
_cell_measurement_temperature 293(2)
_cell_measurement_theta_max 68.2470
_cell_measurement_theta_min 2.8080
_cell_volume 1271.92(2)
_computing_cell_refinement 'CrysAlisPro 1.171.39.6a (Rigaku OD, 2015)'
_computing_data_collection 'CrysAlisPro 1.171.39.6a (Rigaku OD, 2015)'
_computing_data_reduction 'CrysAlisPro 1.171.39.6a (Rigaku OD, 2015)'
_computing_molecular_graphics 'Olex2 (Dolomanov et al., 2009)'
_computing_publication_material 'Olex2 (Dolomanov et al., 2009)'
_computing_structure_refinement 'ShelXL (Sheldrick, 2015)'
_computing_structure_solution 'SIR2004 (Burla et al., 2007)'
_diffrn_ambient_temperature 293(2)
_diffrn_detector 'CCD plate'
_diffrn_measured_fraction_theta_full 0.988
_diffrn_measured_fraction_theta_max 0.985
_diffrn_measurement_details
;
List of Runs (angles in degrees, time in seconds):

  # Type    Start    End  Width  t~exp~   \w     \q     \k     \f   Frames
#--------------------------------------------------------------------------
  1  \w    -90.00  60.00   1.00    1.00    --    0.00  60.00 120.00  150
  2  \w    -90.00  60.00   1.00    1.00    --    0.00   0.00  80.00  150
  3  \w   -120.00  60.00   1.00    1.00    --  -30.00  45.00   0.00  180
  4  \w   -120.00  60.00   1.00    1.00    --  -30.00  15.00   0.00  180
  5  \w   -120.00  36.00   1.00    1.00    --  -30.00   0.00 160.00  156
  6  \w   -120.00  54.00   1.00    1.00    --  -30.00  60.00 240.00  174
  7  \w   -150.00  30.00   1.00    2.00    --  -60.00  60.00 200.00  180
  8  \w   -150.00  30.00   1.00    2.00    --  -60.00   0.00 200.00  180
  9  \w   -150.00  30.00   1.00    2.00    --  -60.00  60.00  40.00  180
 10  \w   -150.00  15.00   1.00    2.00    --  -60.00  45.00   0.00  165
 11  \w   -150.00  30.00   1.00    2.00    --  -60.00  60.00 280.00  180
 12  \w   -180.00   0.00   1.00    3.00    --  -90.00  60.00 200.00  180
 13  \w   -180.00  -3.00   1.00    3.00    --  -90.00  60.00 320.00  177
 14  \w   -180.00   0.00   1.00    3.00    --  -90.00  15.00 240.00  180
 15  \w   -180.00   0.00   1.00    3.00    --  -90.00  60.00 280.00  180
 16  \w   -180.00  -2.00   1.00    3.00    --  -90.00  30.00  80.00  178
 17  \w   -157.00  -3.00   1.00    3.00    --  -90.00  45.00  40.00  154
 18  \w   -180.00   0.00   1.00    3.00    --  -90.00  60.00  80.00  180
;
_diffrn_measurement_device 'abstract diffractometer'
_diffrn_measurement_device_type 'dtrek-CrysAlisPro-abstract goniometer imported rigaku-d*trek images'
_diffrn_measurement_method '\w scans'
_diffrn_orient_matrix_type 'CrysAlisPro convention (1999,Acta A55,543-557)'
_diffrn_orient_matrix_UB_11 0.1551356000
_diffrn_orient_matrix_UB_12 0.0068985000
_diffrn_orient_matrix_UB_13 -0.0002741000
_diffrn_orient_matrix_UB_21 -0.0076277000
_diffrn_orient_matrix_UB_22 0.1814389000
_diffrn_orient_matrix_UB_23 -0.0268104000
_diffrn_orient_matrix_UB_31 0.0064464000
_diffrn_orient_matrix_UB_32 0.0516958000
_diffrn_orient_matrix_UB_33 0.0943376000
_diffrn_radiation_monochromator graphite
_diffrn_radiation_probe x-ray
_diffrn_radiation_type CuK\a
_diffrn_radiation_wavelength 1.54184
_diffrn_reflns_av_R_equivalents 0.0352
_diffrn_reflns_av_unetI/netI 0.0149
_diffrn_reflns_Laue_measured_fraction_full 0.988
_diffrn_reflns_Laue_measured_fraction_max 0.985
_diffrn_reflns_limit_h_max 11
_diffrn_reflns_limit_h_min -11
_diffrn_reflns_limit_k_max 9
_diffrn_reflns_limit_k_min -9
_diffrn_reflns_limit_l_max 18
_diffrn_reflns_limit_l_min -17
_diffrn_reflns_number 25191
_diffrn_reflns_point_group_measured_fraction_full 0.970
_diffrn_reflns_point_group_measured_fraction_max 0.965
_diffrn_reflns_theta_full 67.684
_diffrn_reflns_theta_max 68.178
_diffrn_reflns_theta_min 2.813
_diffrn_source 'fine-focus sealed X-ray tube'
_diffrn_source_type 'Enhance (Cu) X-ray Source'
_exptl_absorpt_coefficient_mu 0.794
_exptl_absorpt_correction_T_max 1.00000
_exptl_absorpt_correction_T_min 0.52430
_exptl_absorpt_correction_type multi-scan
_exptl_absorpt_process_details
;
CrysAlisPro 1.171.39.6a (Rigaku Oxford Diffraction, 2015)
Empirical absorption correction using spherical harmonics,
 implemented in SCALE3 ABSPACK scaling algorithm.
;
_exptl_crystal_colour colorless
_exptl_crystal_density_diffrn 1.336
_exptl_crystal_description plate
_exptl_crystal_F_000 544
_exptl_crystal_recrystallization_method 'Vapour deposition'
_exptl_crystal_size_max 0.86
_exptl_crystal_size_mid 0.17
_exptl_crystal_size_min 0.1
_refine_diff_density_max 0.178
_refine_diff_density_min -0.160
_refine_diff_density_rms 0.033
_refine_ls_abs_structure_details
;
 Flack x determined using 1964 quotients [(I+)-(I-)]/[(I+)+(I-)]
 (Parsons, Flack and Wagner, Acta Cryst. B69 (2013) 249-259).
;
_refine_ls_abs_structure_Flack 0.04(5)
_refine_ls_extinction_method none
_refine_ls_goodness_of_fit_ref 1.068
_refine_ls_hydrogen_treatment mixed
_refine_ls_matrix_type full
_refine_ls_number_parameters 344
_refine_ls_number_reflns 4472
_refine_ls_number_restraints 1
_refine_ls_restrained_S_all 1.068
_refine_ls_R_factor_all 0.0281
_refine_ls_R_factor_gt 0.0276
_refine_ls_shift/su_max 0.000
_refine_ls_shift/su_mean 0.000
_refine_ls_structure_factor_coef Fsqd
_refine_ls_weighting_details 'w=1/[\s^2^(Fo^2^)+(0.0352P)^2^+0.3512P] where P=(Fo^2^+2Fc^2^)/3'
_refine_ls_weighting_scheme calc
_refine_ls_wR_factor_gt 0.0691
_refine_ls_wR_factor_ref 0.0697
_reflns_Friedel_coverage 0.822
_reflns_Friedel_fraction_full 0.948
_reflns_Friedel_fraction_max 0.941
_reflns_number_gt 4397
_reflns_number_total 4472
_reflns_threshold_expression 'I > 2\s(I)'
_cod_data_source_file c7ra07940k2.cif
_cod_data_source_block lzd-14-1-4
_cod_database_code 7229383
_chemical_oxdiff_formula 'C1 H1 O1 N1'
_shelx_space_group_comment
;
The symmetry employed for this shelxl refinement is uniquely defined
by the following loop, which should always be used as a source of
symmetry information in preference to the above space-group names.
They are only intended as comments.
;
_reflns_odcompleteness_completeness 98.64
_reflns_odcompleteness_iscentric 1
_reflns_odcompleteness_theta 68.06
_olex2_refinement_description
;
1. Fixed Uiso
 At 1.2 times of:
  All C(H) groups, All N(H) groups
 At 1.5 times of:
  All C(H,H,H) groups
2.a Ternary CH refined with riding coordinates:
 C14(H14), C27(H27), C2(H2)
2.b Aromatic/amide H refined with riding coordinates:
 N12(H12), N4(H4), N25(H25), C23(H23), C10(H10), C20(H20), C8(H8), C7(H7),
 C9(H9), C22(H22), C21(H21)
2.c Idealised Me refined as rotating group:
 C30(H30A,H30B,H30C), C17(H17A,H17B,H17C), C3(H3A,H3B,H3C), C28(H28A,H28B,
 H28C), C31(H31A,H31B,H31C), C15(H15A,H15B,H15C)
;
_shelx_shelxl_version_number 2014/7
_olex2_submission_special_instructions 'No special instructions were received'
_oxdiff_exptl_absorpt_empirical_details
;
Empirical correction (ABSPACK) includes:
- Absorption correction using spherical harmonics
- Frame scaling
- Detector area scaling
;
_oxdiff_exptl_absorpt_empirical_full_max 3.179
_oxdiff_exptl_absorpt_empirical_full_min 0.495

loop_
_space_group_symop_operation_xyz
'x, y, z'
'-x, y+1/2, -z'

loop_
_atom_site_label
_atom_site_type_symbol
_atom_site_fract_x
_atom_site_fract_y
_atom_site_fract_z
_atom_site_U_iso_or_equiv
_atom_site_adp_type
_atom_site_occupancy
_atom_site_site_symmetry_order
_atom_site_calc_flag
_atom_site_refinement_flags_posn
O1 O 0.53881(14) 0.53414(18) 0.96658(9) 0.0221(3) Uani 1 1 d .
O2 O 0.45765(14) 0.66159(19) 0.77796(9) 0.0248(3) Uani 1 1 d .
O4 O 0.47411(14) 0.2167(2) 0.72340(10) 0.0288(4) Uani 1 1 d .
O3 O 0.04375(15) 0.63590(19) 0.60428(10) 0.0281(3) Uani 1 1 d .
O5 O 0.89271(15) 0.3631(2) 0.70841(9) 0.0311(4) Uani 1 1 d .
N29 N 0.70863(17) 0.4681(2) 0.88298(10) 0.0197(3) Uani 1 1 d .
O6 O 0.69024(18) 0.0045(2) 0.73750(11) 0.0403(4) Uani 1 1 d .
N12 N 0.21748(16) 0.6436(2) 0.70566(11) 0.0203(4) Uani 1 1 d .
H12 H 0.2942 0.5987 0.7186 0.024 Uiso 1 1 calc R
N4 N 0.50230(16) 0.8287(2) 0.88850(10) 0.0183(3) Uani 1 1 d .
H4 H 0.4780 0.9053 0.9220 0.022 Uiso 1 1 calc R
N25 N 0.68074(16) 0.4717(2) 0.70142(10) 0.0207(4) Uani 1 1 d .
H25 H 0.6221 0.5245 0.7291 0.025 Uiso 1 1 calc R
N16 N 0.29453(16) 0.3365(2) 0.65729(10) 0.0186(3) Uani 1 1 d .
C1 C 0.62469(19) 0.5772(2) 0.91718(11) 0.0170(4) Uani 1 1 d .
C11 C 0.17912(19) 0.7693(2) 0.76008(12) 0.0186(4) Uani 1 1 d .
C13 C 0.15012(19) 0.5829(2) 0.63532(12) 0.0187(4) Uani 1 1 d .
C5 C 0.41710(19) 0.7682(2) 0.82770(12) 0.0183(4) Uani 1 1 d .
C26 C 0.80259(19) 0.4382(3) 0.74106(13) 0.0204(4) Uani 1 1 d .
C14 C 0.22365(19) 0.4403(3) 0.59318(12) 0.0192(4) Uani 1 1 d .
H14 H 0.2915 0.4876 0.5572 0.023 Uiso 1 1 calc R
C24 C 0.64571(19) 0.4235(2) 0.61619(12) 0.0194(4) Uani 1 1 d .
C18 C 0.42799(19) 0.3001(2) 0.66290(12) 0.0200(4) Uani 1 1 d .
C23 C 0.7377(2) 0.4494(3) 0.55331(13) 0.0221(4) Uani 1 1 d .
H23 H 0.8212 0.4964 0.5675 0.026 Uiso 1 1 calc R
C27 C 0.82279(19) 0.5092(3) 0.83131(12) 0.0204(4) Uani 1 1 d .
H27 H 0.8254 0.6288 0.8260 0.025 Uiso 1 1 calc R
C19 C 0.51970(19) 0.3530(3) 0.59463(13) 0.0197(4) Uani 1 1 d .
C10 C 0.0473(2) 0.8317(3) 0.75628(13) 0.0237(4) Uani 1 1 d .
H10 H -0.0152 0.7935 0.7149 0.028 Uiso 1 1 calc R
C2 C 0.63776(19) 0.7598(2) 0.89580(13) 0.0178(4) Uani 1 1 d .
H2 H 0.6812 0.7721 0.8416 0.021 Uiso 1 1 calc R
C20 C 0.4892(2) 0.3093(3) 0.51012(13) 0.0238(4) Uani 1 1 d .
H20 H 0.4060 0.2618 0.4954 0.029 Uiso 1 1 calc R
C8 C 0.1014(2) 1.0085(3) 0.87490(13) 0.0268(5) Uani 1 1 d .
H8 H 0.0753 1.0864 0.9140 0.032 Uiso 1 1 calc R
C6 C 0.27478(19) 0.8305(3) 0.82183(12) 0.0186(4) Uani 1 1 d .
C7 C 0.2331(2) 0.9504(3) 0.87778(13) 0.0253(4) Uani 1 1 d .
H7 H 0.2952 0.9928 0.9182 0.030 Uiso 1 1 calc R
C9 C 0.0096(2) 0.9498(3) 0.81357(13) 0.0250(4) Uani 1 1 d .
H9 H -0.0783 0.9897 0.8107 0.030 Uiso 1 1 calc R
C22 C 0.7048(2) 0.4050(3) 0.46971(14) 0.0248(5) Uani 1 1 d .
H22 H 0.7668 0.4222 0.4281 0.030 Uiso 1 1 calc R
C30 C 0.6887(2) 0.2941(3) 0.90173(15) 0.0288(5) Uani 1 1 d .
H30A H 0.7287 0.2692 0.9571 0.043 Uiso 1 1 calc GR
H30B H 0.7306 0.2286 0.8597 0.043 Uiso 1 1 calc GR
H30C H 0.5938 0.2704 0.9006 0.043 Uiso 1 1 calc GR
C21 C 0.5806(2) 0.3354(3) 0.44753(13) 0.0267(5) Uani 1 1 d .
H21 H 0.5587 0.3064 0.3913 0.032 Uiso 1 1 calc R
C17 C 0.2128(2) 0.2602(3) 0.72158(14) 0.0253(5) Uani 1 1 d .
H17A H 0.2474 0.2913 0.7774 0.038 Uiso 1 1 calc GR
H17B H 0.2167 0.1431 0.7160 0.038 Uiso 1 1 calc GR
H17C H 0.1209 0.2961 0.7135 0.038 Uiso 1 1 calc GR
C3 C 0.7224(2) 0.8452(3) 0.96635(14) 0.0257(4) Uani 1 1 d .
H3A H 0.7240 0.9609 0.9555 0.039 Uiso 1 1 calc GR
H3B H 0.8128 0.8030 0.9679 0.039 Uiso 1 1 calc GR
H3C H 0.6836 0.8253 1.0201 0.039 Uiso 1 1 calc GR
C28 C 0.9567(2) 0.4551(3) 0.87366(14) 0.0322(5) Uani 1 1 d .
H28A H 0.9658 0.5001 0.9301 0.048 Uiso 1 1 calc GR
H28B H 1.0294 0.4935 0.8409 0.048 Uiso 1 1 calc GR
H28C H 0.9594 0.3377 0.8768 0.048 Uiso 1 1 calc GR
C31 C 0.7412(2) -0.0096(3) 0.65550(15) 0.0371(6) Uani 1 1 d .
H31A H 0.6754 0.0308 0.6138 0.056 Uiso 1 1 calc GR
H31B H 0.7601 -0.1226 0.6439 0.056 Uiso 1 1 calc GR
H31C H 0.8227 0.0533 0.6531 0.056 Uiso 1 1 calc GR
C15 C 0.1240(2) 0.3441(3) 0.53583(14) 0.0285(5) Uani 1 1 d .
H15A H 0.1707 0.2578 0.5081 0.043 Uiso 1 1 calc GR
H15B H 0.0829 0.4160 0.4938 0.043 Uiso 1 1 calc GR
H15C H 0.0554 0.2977 0.5695 0.043 Uiso 1 1 calc GR
H6 H 0.617(4) 0.074(5) 0.734(2) 0.064(10) Uiso 1 1 d .

loop_
_atom_site_aniso_label
_atom_site_aniso_U_11
_atom_site_aniso_U_22
_atom_site_aniso_U_33
_atom_site_aniso_U_23
_atom_site_aniso_U_13
_atom_site_aniso_U_12
O1 0.0211(7) 0.0260(7) 0.0196(7) 0.0036(6) 0.0047(6) -0.0004(6)
O2 0.0207(7) 0.0302(8) 0.0229(7) -0.0091(6) -0.0030(6) 0.0096(6)
O4 0.0206(7) 0.0386(9) 0.0273(8) 0.0123(7) 0.0028(6) 0.0064(6)
O3 0.0228(7) 0.0278(8) 0.0328(8) -0.0038(6) -0.0084(6) 0.0066(6)
O5 0.0222(7) 0.0464(10) 0.0250(8) -0.0033(7) 0.0036(6) 0.0119(7)
N29 0.0218(8) 0.0180(8) 0.0196(8) 0.0010(7) 0.0038(6) 0.0022(7)
O6 0.0339(9) 0.0523(11) 0.0348(9) 0.0109(8) 0.0035(7) 0.0159(9)
N12 0.0156(8) 0.0213(9) 0.0236(8) -0.0045(7) -0.0017(7) 0.0044(7)
N4 0.0173(8) 0.0190(8) 0.0184(8) -0.0018(7) -0.0001(6) 0.0048(6)
N25 0.0154(8) 0.0272(9) 0.0197(8) -0.0038(7) 0.0031(6) 0.0043(7)
N16 0.0147(7) 0.0200(8) 0.0212(8) 0.0009(7) 0.0033(6) 0.0013(6)
C1 0.0173(9) 0.0206(10) 0.0128(9) 0.0002(8) -0.0018(7) 0.0007(8)
C11 0.0193(9) 0.0191(9) 0.0176(9) 0.0018(8) 0.0035(7) 0.0019(8)
C13 0.0176(9) 0.0188(10) 0.0199(9) 0.0010(8) 0.0016(7) -0.0001(8)
C5 0.0196(9) 0.0200(9) 0.0154(9) 0.0005(8) 0.0028(7) 0.0029(8)
C26 0.0165(9) 0.0238(10) 0.0213(9) 0.0020(8) 0.0042(7) 0.0014(8)
C14 0.0155(9) 0.0238(10) 0.0185(9) -0.0004(8) 0.0007(7) 0.0013(8)
C24 0.0162(9) 0.0209(10) 0.0211(10) 0.0008(8) 0.0015(7) 0.0049(7)
C18 0.0159(9) 0.0223(10) 0.0219(10) 0.0001(8) 0.0021(7) 0.0009(8)
C23 0.0177(9) 0.0241(10) 0.0246(10) 0.0019(8) 0.0033(8) 0.0015(8)
C27 0.0160(9) 0.0230(10) 0.0224(10) 0.0004(8) 0.0017(7) 0.0021(8)
C19 0.0168(9) 0.0204(10) 0.0220(10) 0.0012(8) 0.0032(7) 0.0035(8)
C10 0.0175(9) 0.0257(10) 0.0278(10) -0.0018(9) 0.0005(8) 0.0025(8)
C2 0.0152(9) 0.0184(10) 0.0199(10) 0.0020(8) 0.0024(7) 0.0025(7)
C20 0.0208(10) 0.0277(12) 0.0230(10) -0.0012(9) 0.0001(8) 0.0017(8)
C8 0.0301(11) 0.0295(11) 0.0207(10) -0.0025(9) 0.0026(8) 0.0115(9)
C6 0.0191(9) 0.0209(9) 0.0160(9) 0.0018(8) 0.0013(7) 0.0044(8)
C7 0.0269(11) 0.0294(11) 0.0194(10) -0.0020(9) -0.0017(8) 0.0097(9)
C9 0.0187(9) 0.0287(11) 0.0279(11) 0.0018(9) 0.0040(8) 0.0084(9)
C22 0.0240(10) 0.0282(11) 0.0231(10) 0.0024(8) 0.0098(8) 0.0054(8)
C30 0.0389(12) 0.0181(10) 0.0296(11) 0.0022(9) 0.0052(9) 0.0042(9)
C21 0.0264(11) 0.0331(12) 0.0208(10) -0.0051(9) 0.0031(8) 0.0038(9)
C17 0.0205(10) 0.0267(11) 0.0294(11) 0.0052(9) 0.0088(8) 0.0026(8)
C3 0.0228(10) 0.0216(10) 0.0320(11) -0.0039(9) -0.0051(9) 0.0009(8)
C28 0.0240(11) 0.0435(13) 0.0286(11) -0.0060(10) -0.0033(9) 0.0111(10)
C31 0.0347(12) 0.0423(15) 0.0338(13) -0.0072(11) -0.0044(10) 0.0086(11)
C15 0.0219(10) 0.0327(12) 0.0303(11) -0.0117(10) -0.0042(8) 0.0017(9)

loop_
_atom_type_symbol
_atom_type_description
_atom_type_scat_dispersion_real
_atom_type_scat_dispersion_imag
_atom_type_scat_source
C C 0.0181 0.0091 'International Tables Vol C Tables 4.2.6.8 and 6.1.1.4'
H H 0.0000 0.0000 'International Tables Vol C Tables 4.2.6.8 and 6.1.1.4'
N N 0.0311 0.0180 'International Tables Vol C Tables 4.2.6.8 and 6.1.1.4'
O O 0.0492 0.0322 'International Tables Vol C Tables 4.2.6.8 and 6.1.1.4'

loop_
_geom_angle_atom_site_label_1
_geom_angle_atom_site_label_2
_geom_angle_atom_site_label_3
_geom_angle
C1 N29 C27 125.44(17)
C1 N29 C30 117.82(17)
C27 N29 C30 116.68(16)
C31 O6 H6 108(2)
C11 N12 H12 115.6
C13 N12 H12 115.6
C13 N12 C11 128.87(16)
C5 N4 H4 121.3
C5 N4 C2 117.46(17)
C2 N4 H4 121.3
C26 N25 H25 118.5
C26 N25 C24 123.07(16)
C24 N25 H25 118.5
C18 N16 C14 127.10(16)
C18 N16 C17 115.72(16)
C17 N16 C14 117.16(15)
O1 C1 N29 121.58(18)
O1 C1 C2 118.90(17)
N29 C1 C2 119.50(16)
N12 C11 C6 118.99(17)
C10 C11 N12 121.43(18)
C10 C11 C6 119.55(18)
O3 C13 N12 125.30(18)
O3 C13 C14 120.95(17)
N12 C13 C14 113.70(16)
O2 C5 N4 119.50(17)
O2 C5 C6 121.96(18)
N4 C5 C6 118.54(17)
O5 C26 N25 124.19(19)
O5 C26 C27 120.99(18)
N25 C26 C27 114.78(17)
N16 C14 C13 111.16(15)
N16 C14 H14 107.8
N16 C14 C15 112.51(18)
C13 C14 H14 107.8
C15 C14 C13 109.71(16)
C15 C14 H14 107.8
C23 C24 N25 119.27(17)
C23 C24 C19 119.83(18)
C19 C24 N25 120.90(17)
O4 C18 N16 119.48(17)
O4 C18 C19 119.52(17)
N16 C18 C19 120.94(17)
C24 C23 H23 119.9
C22 C23 C24 120.15(19)
C22 C23 H23 119.9
N29 C27 C26 110.94(16)
N29 C27 H27 107.5
N29 C27 C28 111.88(17)
C26 C27 H27 107.5
C28 C27 C26 111.41(17)
C28 C27 H27 107.5
C24 C19 C18 120.57(17)
C20 C19 C24 118.92(18)
C20 C19 C18 119.78(18)
C11 C10 H10 119.7
C9 C10 C11 120.52(19)
C9 C10 H10 119.7
N4 C2 C1 107.73(15)
N4 C2 H2 109.7
N4 C2 C3 110.65(16)
C1 C2 H2 109.7
C3 C2 C1 109.48(16)
C3 C2 H2 109.7
C19 C20 H20 119.4
C21 C20 C19 121.24(19)
C21 C20 H20 119.4
C7 C8 H8 120.3
C9 C8 H8 120.3
C9 C8 C7 119.4(2)
C11 C6 C5 121.31(17)
C7 C6 C11 118.14(17)
C7 C6 C5 120.55(17)
C8 C7 C6 121.90(19)
C8 C7 H7 119.1
C6 C7 H7 119.1
C10 C9 H9 119.8
C8 C9 C10 120.45(19)
C8 C9 H9 119.8
C23 C22 H22 119.7
C21 C22 C23 120.61(19)
C21 C22 H22 119.7
N29 C30 H30A 109.5
N29 C30 H30B 109.5
N29 C30 H30C 109.5
H30A C30 H30B 109.5
H30A C30 H30C 109.5
H30B C30 H30C 109.5
C20 C21 H21 120.4
C22 C21 C20 119.26(19)
C22 C21 H21 120.4
N16 C17 H17A 109.5
N16 C17 H17B 109.5
N16 C17 H17C 109.5
H17A C17 H17B 109.5
H17A C17 H17C 109.5
H17B C17 H17C 109.5
C2 C3 H3A 109.5
C2 C3 H3B 109.5
C2 C3 H3C 109.5
H3A C3 H3B 109.5
H3A C3 H3C 109.5
H3B C3 H3C 109.5
C27 C28 H28A 109.5
C27 C28 H28B 109.5
C27 C28 H28C 109.5
H28A C28 H28B 109.5
H28A C28 H28C 109.5
H28B C28 H28C 109.5
O6 C31 H31A 109.5
O6 C31 H31B 109.5
O6 C31 H31C 109.5
H31A C31 H31B 109.5
H31A C31 H31C 109.5
H31B C31 H31C 109.5
C14 C15 H15A 109.5
C14 C15 H15B 109.5
C14 C15 H15C 109.5
H15A C15 H15B 109.5
H15A C15 H15C 109.5
H15B C15 H15C 109.5

loop_
_geom_bond_atom_site_label_1
_geom_bond_atom_site_label_2
_geom_bond_distance
O1 C1 1.233(2)
O2 C5 1.250(2)
O4 C18 1.239(2)
O3 C13 1.219(2)
O5 C26 1.219(2)
N29 C1 1.349(2)
N29 C27 1.466(2)
N29 C30 1.466(3)
O6 C31 1.414(3)
O6 H6 0.92(4)
N12 H12 0.8600
N12 C11 1.402(3)
N12 C13 1.357(3)
N4 H4 0.8600
N4 C5 1.338(3)
N4 C2 1.456(2)
N25 H25 0.8600
N25 C26 1.360(3)
N25 C24 1.423(3)
N16 C14 1.469(2)
N16 C18 1.355(2)
N16 C17 1.467(3)
C1 C2 1.535(3)
C11 C10 1.401(3)
C11 C6 1.414(3)
C13 C14 1.541(3)
C5 C6 1.499(3)
C26 C27 1.537(3)
C14 H14 0.9800
C14 C15 1.523(3)
C24 C23 1.395(3)
C24 C19 1.402(3)
C18 C19 1.505(3)
C23 H23 0.9300
C23 C22 1.387(3)
C27 H27 0.9800
C27 C28 1.521(3)
C19 C20 1.395(3)
C10 H10 0.9300
C10 C9 1.384(3)
C2 H2 0.9800
C2 C3 1.526(3)
C20 H20 0.9300
C20 C21 1.388(3)
C8 H8 0.9300
C8 C7 1.388(3)
C8 C9 1.379(3)
C6 C7 1.393(3)
C7 H7 0.9300
C9 H9 0.9300
C22 H22 0.9300
C22 C21 1.386(3)
C30 H30A 0.9600
C30 H30B 0.9600
C30 H30C 0.9600
C21 H21 0.9300
C17 H17A 0.9600
C17 H17B 0.9600
C17 H17C 0.9600
C3 H3A 0.9600
C3 H3B 0.9600
C3 H3C 0.9600
C28 H28A 0.9600
C28 H28B 0.9600
C28 H28C 0.9600
C31 H31A 0.9600
C31 H31B 0.9600
C31 H31C 0.9600
C15 H15A 0.9600
C15 H15B 0.9600
C15 H15C 0.9600

loop_
_geom_torsion_atom_site_label_1
_geom_torsion_atom_site_label_2
_geom_torsion_atom_site_label_3
_geom_torsion_atom_site_label_4
_geom_torsion
O1 C1 C2 N4 -38.6(2)
O1 C1 C2 C3 81.8(2)
O2 C5 C6 C11 0.9(3)
O2 C5 C6 C7 -179.5(2)
O4 C18 C19 C24 -48.0(3)
O4 C18 C19 C20 122.1(2)
O3 C13 C14 N16 -146.68(18)
O3 C13 C14 C15 -21.6(3)
O5 C26 C27 N29 -132.2(2)
O5 C26 C27 C28 -6.9(3)
N29 C1 C2 N4 142.67(17)
N29 C1 C2 C3 -96.9(2)
N12 C11 C10 C9 176.52(19)
N12 C11 C6 C5 2.5(3)
N12 C11 C6 C7 -177.21(18)
N12 C13 C14 N16 35.7(2)
N12 C13 C14 C15 160.79(18)
N4 C5 C6 C11 -178.76(18)
N4 C5 C6 C7 0.9(3)
N25 C26 C27 N29 50.2(2)
N25 C26 C27 C28 175.52(19)
N25 C24 C23 C22 -179.25(19)
N25 C24 C19 C18 -10.5(3)
N25 C24 C19 C20 179.32(19)
N16 C18 C19 C24 134.8(2)
N16 C18 C19 C20 -55.1(3)
C1 N29 C27 C26 -117.9(2)
C1 N29 C27 C28 117.0(2)
C11 N12 C13 O3 4.1(3)
C11 N12 C13 C14 -178.45(18)
C11 C10 C9 C8 0.4(3)
C11 C6 C7 C8 0.8(3)
C13 N12 C11 C10 12.2(3)
C13 N12 C11 C6 -169.87(19)
C5 N4 C2 C1 -61.8(2)
C5 N4 C2 C3 178.53(17)
C5 C6 C7 C8 -178.9(2)
C26 N25 C24 C23 -45.9(3)
C26 N25 C24 C19 135.1(2)
C14 N16 C18 O4 176.47(19)
C14 N16 C18 C19 -6.3(3)
C24 N25 C26 O5 -0.7(3)
C24 N25 C26 C27 176.78(18)
C24 C23 C22 C21 0.2(3)
C24 C19 C20 C21 -0.4(3)
C18 N16 C14 C13 -122.7(2)
C18 N16 C14 C15 113.8(2)
C18 C19 C20 C21 -170.7(2)
C23 C24 C19 C18 170.44(19)
C23 C24 C19 C20 0.3(3)
C23 C22 C21 C20 -0.4(3)
C27 N29 C1 O1 -173.00(17)
C27 N29 C1 C2 5.7(3)
C19 C24 C23 C22 -0.2(3)
C19 C20 C21 C22 0.5(3)
C10 C11 C6 C5 -179.51(18)
C10 C11 C6 C7 0.8(3)
C2 N4 C5 O2 -2.9(3)
C2 N4 C5 C6 176.73(16)
C6 C11 C10 C9 -1.4(3)
C7 C8 C9 C10 1.2(3)
C9 C8 C7 C6 -1.8(3)
C30 N29 C1 O1 4.1(3)
C30 N29 C1 C2 -177.15(18)
C30 N29 C27 C26 65.0(2)
C30 N29 C27 C28 -60.1(2)
C17 N16 C14 C13 58.7(2)
C17 N16 C14 C15 -64.8(2)
C17 N16 C18 O4 -4.9(3)
C17 N16 C18 C19 172.26(18)
